data_4022122
loop_
_publ_author_name
'Fides Benfatti'
'Giuliana Cardillo'
'Luca Gentilucci'
'Rossana Perciaccante'
'Alessandra Tolomelli'
'Alberico Catapano'

_publ_section_title
;
 Synthesis and Biological Evaluation of Azido- and
 Aziridino-hydroxyl-\b-lactams through Stereo- and Regioselective
 Epoxide Ring Opening
;
_journal_name_full 'Journal of Organic Chemistry'
_journal_page_first 9229
_journal_page_last 9232
_journal_paper_doi 10.1021/jo0615652
_journal_volume 71
_journal_year 2006
_chemical_formula_sum 'C20 H20 Br N O2'
_chemical_formula_weight 386.28
_chemical_name_systematic
;
?
;
_space_group_IT_number 14
_symmetry_cell_setting monoclinic
_symmetry_space_group_name_Hall '-P 2ybc'
_symmetry_space_group_name_H-M 'P 1 21/c 1'
_atom_sites_solution_hydrogens geom
_atom_sites_solution_primary direct
_atom_sites_solution_secondary difmap
_audit_creation_method SHELXL-97
_cell_angle_alpha 90.00
_cell_angle_beta 92.613(2)
_cell_angle_gamma 90.00
_cell_formula_units_Z 8
_cell_length_a 8.8729(11)
_cell_length_b 19.734(2)
_cell_length_c 21.236(3)
_cell_measurement_temperature 298(2)
_cell_volume 3714.5(8)
_computing_cell_refinement 'Bruker APEX II'
_computing_data_collection 'Bruker APEX II'
_computing_data_reduction 'Bruker SAINT+'
_computing_molecular_graphics SCHAKAL-97
_computing_publication_material 'SHELXL-97 (Sheldrick, 1997)'
_computing_structure_refinement 'SHELXL-97 (Sheldrick, 1997)'
_computing_structure_solution 'SHELXS-97 (Sheldrick, 1990)'
_diffrn_ambient_temperature 298(2)
_diffrn_measured_fraction_theta_full 0.996
_diffrn_measured_fraction_theta_max 0.996
_diffrn_measurement_device_type 'Bruker APEX II CCD'
_diffrn_measurement_method '\W scans'
_diffrn_radiation_monochromator graphite
_diffrn_radiation_source 'fine-focus sealed tube'
_diffrn_radiation_type MoK\a
_diffrn_radiation_wavelength 0.71073
_diffrn_reflns_av_R_equivalents 0.0804
_diffrn_reflns_av_sigmaI/netI 0.0684
_diffrn_reflns_limit_h_max 10
_diffrn_reflns_limit_h_min -10
_diffrn_reflns_limit_k_max 23
_diffrn_reflns_limit_k_min -23
_diffrn_reflns_limit_l_max 25
_diffrn_reflns_limit_l_min -25
_diffrn_reflns_number 34970
_diffrn_reflns_theta_full 25.40
_diffrn_reflns_theta_max 25.40
_diffrn_reflns_theta_min 1.41
_exptl_absorpt_coefficient_mu 2.224
_exptl_absorpt_correction_T_max 1.00
_exptl_absorpt_correction_T_min 0.59
_exptl_absorpt_correction_type empirical
_exptl_absorpt_process_details SADABS
_exptl_crystal_colour colourless
_exptl_crystal_density_diffrn 1.381
_exptl_crystal_density_method 'not measured'
_exptl_crystal_description parallelepiped
_exptl_crystal_F_000 1584
_exptl_crystal_size_max 0.45
_exptl_crystal_size_mid 0.30
_exptl_crystal_size_min 0.10
_refine_diff_density_max 0.817
_refine_diff_density_min -0.545
_refine_diff_density_rms 0.070
_refine_ls_extinction_method none
_refine_ls_goodness_of_fit_ref 0.769
_refine_ls_hydrogen_treatment mixed
_refine_ls_matrix_type full
_refine_ls_number_parameters 433
_refine_ls_number_reflns 6816
_refine_ls_number_restraints 0
_refine_ls_restrained_S_all 0.769
_refine_ls_R_factor_all 0.0906
_refine_ls_R_factor_gt 0.0474
_refine_ls_shift/su_max 0.002
_refine_ls_shift/su_mean 0.000
_refine_ls_structure_factor_coef Fsqd
_refine_ls_weighting_details 'calc w=1/[\s^2^(Fo^2^)+(0.1113P)^2^+5.6224P] where P=(Fo^2^+2Fc^2^)/3'
_refine_ls_weighting_scheme calc
_refine_ls_wR_factor_gt 0.1260
_refine_ls_wR_factor_ref 0.1657
_reflns_number_gt 4235
_reflns_number_total 6816
_reflns_threshold_expression >2sigma(I)
_cod_data_source_file jo0615652si20060810_045215.cif
_cod_depositor_comments
;
The following automatic conversions were performed:
'_symmetry_cell_setting' value 'Monoclinic' changed to 'monoclinic'
according to '/home/saulius/struct/CIF-dictionaries/cif_core.dic'
dictionary named 'cif_core.dic' version 2.4.1 from 2010-06-29.

Automatic conversion script
Id: cif_fix_enum 1527 2010-12-29 10:47:43Z saulius 
;
_cod_original_sg_symbol_H-M 'P 21/c'
_cod_database_code 4022122

loop_
_symmetry_equiv_pos_as_xyz
'x, y, z'
'-x, y+1/2, -z+1/2'
'-x, -y, -z'
'x, -y-1/2, z-1/2'

loop_
_atom_site_label
_atom_site_type_symbol
_atom_site_fract_x
_atom_site_fract_y
_atom_site_fract_z
_atom_site_U_iso_or_equiv
_atom_site_adp_type
_atom_site_occupancy
_atom_site_symmetry_multiplicity
_atom_site_calc_flag
_atom_site_refinement_flags
Br1 Br 0.39300(6) 0.15810(3) 0.05529(2) 0.0719(2) Uani 1 1 d .
C1 C 0.3865(4) 0.1577(2) 0.14563(19) 0.0470(9) Uani 1 1 d .
O2 O 0.6059(3) 0.23177(16) 0.18434(16) 0.0658(9) Uani 1 1 d .
N1 N 0.3475(4) 0.24431(18) 0.19798(15) 0.0502(8) Uani 1 1 d .
C19 C -0.1231(6) 0.1876(4) 0.0784(3) 0.0853(17) Uani 1 1 d .
H19 H -0.2016 0.1572 0.0698 0.102 Uiso 1 1 calc R
C2 C 0.4743(5) 0.2163(2) 0.1776(2) 0.0501(10) Uani 1 1 d .
C15 C 0.1141(5) 0.2137(2) 0.13137(19) 0.0507(10) Uani 1 1 d .
C4 C 0.4273(5) 0.0876(2) 0.1685(2) 0.0543(11) Uani 1 1 d .
H4 H 0.3616 0.0511 0.1523 0.065 Uiso 1 1 calc R
C14 C 0.3723(5) 0.2183(2) 0.3343(2) 0.0616(12) Uani 1 1 d .
H14 H 0.4415 0.1953 0.3107 0.074 Uiso 1 1 calc R
O1 O 0.4732(4) 0.08298(16) 0.23359(15) 0.0731(9) Uani 1 1 d .
C9 C 0.2959(5) 0.2731(2) 0.3081(2) 0.0531(11) Uani 1 1 d .
C8 C 0.3261(5) 0.2988(2) 0.2430(2) 0.0595(11) Uani 1 1 d .
H8A H 0.2420 0.3268 0.2281 0.071 Uiso 1 1 calc R
H8B H 0.4156 0.3270 0.2453 0.071 Uiso 1 1 calc R
C20 C -0.0050(5) 0.1692(3) 0.1190(2) 0.0681(13) Uani 1 1 d .
H20 H -0.0049 0.1269 0.1382 0.082 Uiso 1 1 calc R
C5 C 0.5798(6) 0.0682(2) 0.1860(2) 0.0631(12) Uani 1 1 d .
H5 H 0.6568 0.1029 0.1799 0.076 Uiso 1 1 calc R
C16 C 0.1092(5) 0.2765(2) 0.1036(2) 0.0609(12) Uani 1 1 d .
H16 H 0.1870 0.3072 0.1120 0.073 Uiso 1 1 calc R
C3 C 0.2433(4) 0.1912(2) 0.17382(18) 0.0479(10) Uani 1 1 d .
H3 H 0.2072 0.1639 0.2086 0.057 Uiso 1 1 calc R
C17 C -0.0121(6) 0.2945(3) 0.0630(2) 0.0722(14) Uani 1 1 d .
H17 H -0.0152 0.3372 0.0444 0.087 Uiso 1 1 calc R
C18 C -0.1263(6) 0.2495(4) 0.0507(2) 0.0822(17) Uani 1 1 d .
H18 H -0.2066 0.2613 0.0232 0.099 Uiso 1 1 calc R
C11 C 0.1674(7) 0.2850(4) 0.4046(3) 0.0890(18) Uani 1 1 d .
H11 H 0.0971 0.3074 0.4282 0.107 Uiso 1 1 calc R
C12 C 0.2461(7) 0.2312(3) 0.4296(3) 0.0841(17) Uani 1 1 d .
H12 H 0.2303 0.2175 0.4707 0.101 Uiso 1 1 calc R
C10 C 0.1927(6) 0.3059(3) 0.3441(2) 0.0701(13) Uani 1 1 d .
H10 H 0.1394 0.3427 0.3272 0.084 Uiso 1 1 calc R
C13 C 0.3479(6) 0.1972(3) 0.3949(2) 0.0729(14) Uani 1 1 d .
H13 H 0.4002 0.1602 0.4120 0.087 Uiso 1 1 calc R
C6 C 0.6313(7) -0.0038(3) 0.1798(3) 0.0837(17) Uani 1 1 d .
H6A H 0.5467 -0.0343 0.1841 0.100 Uiso 1 1 calc R
H6B H 0.7070 -0.0141 0.2128 0.100 Uiso 1 1 calc R
C7 C 0.6973(8) -0.0133(3) 0.1155(4) 0.109(2) Uani 1 1 d .
H7A H 0.7298 -0.0593 0.1111 0.163 Uiso 1 1 calc R
H7B H 0.7819 0.0166 0.1118 0.163 Uiso 1 1 calc R
H7C H 0.6218 -0.0030 0.0831 0.163 Uiso 1 1 calc R
C38 C 0.6160(6) -0.0862(3) 0.4465(2) 0.0748(15) Uani 1 1 d .
H38 H 0.6934 -0.0971 0.4757 0.090 Uiso 1 1 calc R
C26 C -0.1362(7) 0.1618(3) 0.3109(3) 0.092(2) Uani 1 1 d .
H26A H -0.2154 0.1720 0.2794 0.110 Uiso 1 1 calc R
H26B H -0.0536 0.1931 0.3054 0.110 Uiso 1 1 calc R
C28 C 0.1808(5) -0.1405(2) 0.2474(2) 0.0623(12) Uani 1 1 d .
H28A H 0.0924 -0.1695 0.2454 0.075 Uiso 1 1 calc R
H28B H 0.2654 -0.1675 0.2634 0.075 Uiso 1 1 calc R
C29 C 0.2116(5) -0.1171(3) 0.1824(2) 0.0622(12) Uani 1 1 d .
C24 C 0.0713(5) 0.0708(2) 0.3200(2) 0.0534(11) Uani 1 1 d .
H24 H 0.1372 0.1072 0.3362 0.064 Uiso 1 1 calc R
C40 C 0.3860(5) -0.1146(2) 0.3911(2) 0.0597(12) Uani 1 1 d .
H40 H 0.3085 -0.1455 0.3828 0.072 Uiso 1 1 calc R
C30 C 0.1332(6) -0.0641(3) 0.1544(2) 0.0746(14) Uani 1 1 d .
H30 H 0.0610 -0.0413 0.1767 0.089 Uiso 1 1 calc R
C37 C 0.6170(5) -0.0250(3) 0.4158(3) 0.0761(15) Uani 1 1 d .
H37 H 0.6956 0.0053 0.4241 0.091 Uiso 1 1 calc R
C39 C 0.5018(6) -0.1307(3) 0.4341(2) 0.0704(14) Uani 1 1 d .
H39 H 0.5017 -0.1723 0.4547 0.085 Uiso 1 1 calc R
C25 C -0.0824(5) 0.0903(2) 0.3027(2) 0.0620(12) Uani 1 1 d .
H25 H -0.1584 0.0551 0.3086 0.074 Uiso 1 1 calc R
C36 C 0.5025(5) -0.0081(2) 0.3726(2) 0.0656(13) Uani 1 1 d .
H36 H 0.5042 0.0333 0.3517 0.079 Uiso 1 1 calc R
C23 C 0.2578(4) -0.0313(2) 0.31611(18) 0.0465(9) Uani 1 1 d .
H23 H 0.2957 -0.0039 0.2817 0.056 Uiso 1 1 calc R
O4 O -0.1034(3) -0.07437(15) 0.30255(16) 0.0633(8) Uani 1 1 d .
O3 O 0.0235(4) 0.07587(16) 0.25473(15) 0.0735(9) Uani 1 1 d .
N2 N 0.1560(4) -0.08551(17) 0.29121(16) 0.0488(8) Uani 1 1 d .
Br2 Br 0.09949(5) 0.00084(3) 0.43285(2) 0.06580(19) Uani 1 1 d .
C22 C 0.0271(5) -0.0581(2) 0.31051(18) 0.0467(9) Uani 1 1 d .
C35 C 0.3843(4) -0.0532(2) 0.36050(18) 0.0459(9) Uani 1 1 d .
C21 C 0.1115(4) 0.00125(19) 0.34235(17) 0.0424(9) Uani 1 1 d .
C31 C 0.3185(7) -0.1499(3) 0.1494(3) 0.094(2) Uani 1 1 d .
H31 H 0.3727 -0.1855 0.1682 0.113 Uiso 1 1 calc R
C27 C -0.1959(9) 0.1704(3) 0.3763(4) 0.118(3) Uani 1 1 d .
H27A H -0.2289 0.2163 0.3816 0.177 Uiso 1 1 calc R
H27B H -0.1173 0.1602 0.4074 0.177 Uiso 1 1 calc R
H27C H -0.2792 0.1401 0.3812 0.177 Uiso 1 1 calc R
C34 C 0.1604(9) -0.0441(4) 0.0935(3) 0.107(2) Uani 1 1 d .
H34 H 0.1060 -0.0089 0.0744 0.128 Uiso 1 1 calc R
C33 C 0.2727(12) -0.0785(5) 0.0613(4) 0.139(4) Uani 1 1 d .
H33 H 0.2961 -0.0651 0.0209 0.166 Uiso 1 1 calc R
C32 C 0.3461(11) -0.1311(6) 0.0895(4) 0.136(3) Uani 1 1 d .
H32 H 0.4171 -0.1550 0.0674 0.163 Uiso 1 1 calc R

loop_
_atom_site_aniso_label
_atom_site_aniso_U_11
_atom_site_aniso_U_22
_atom_site_aniso_U_33
_atom_site_aniso_U_23
_atom_site_aniso_U_13
_atom_site_aniso_U_12
Br1 0.0792(4) 0.0864(4) 0.0505(3) 0.0048(2) 0.0070(2) 0.0193(3)
C1 0.043(2) 0.051(2) 0.047(2) 0.0073(19) -0.0003(17) 0.0026(18)
O2 0.0465(19) 0.0554(19) 0.095(3) 0.0037(17) -0.0007(16) -0.0026(15)
N1 0.0450(19) 0.055(2) 0.0503(19) 0.0005(16) -0.0013(15) 0.0044(16)
C19 0.058(3) 0.113(5) 0.082(4) 0.000(4) -0.022(3) -0.009(3)
C2 0.048(3) 0.047(2) 0.055(2) 0.0102(19) -0.0013(19) -0.001(2)
C15 0.045(2) 0.060(3) 0.047(2) 0.003(2) 0.0040(18) 0.008(2)
C4 0.057(3) 0.046(2) 0.059(3) 0.007(2) -0.006(2) -0.003(2)
C14 0.061(3) 0.064(3) 0.059(3) -0.002(2) -0.001(2) 0.004(2)
O1 0.094(3) 0.063(2) 0.061(2) 0.0144(16) -0.0022(18) 0.0100(18)
C9 0.048(2) 0.055(3) 0.056(2) -0.012(2) -0.0059(19) 0.002(2)
C8 0.062(3) 0.054(3) 0.062(3) -0.003(2) -0.007(2) 0.013(2)
C20 0.059(3) 0.076(3) 0.069(3) 0.005(3) -0.004(2) -0.008(3)
C5 0.067(3) 0.049(3) 0.072(3) 0.006(2) -0.012(2) 0.005(2)
C16 0.058(3) 0.067(3) 0.058(3) 0.005(2) -0.002(2) 0.004(2)
C3 0.044(2) 0.055(3) 0.045(2) 0.0063(19) 0.0005(17) -0.0001(19)
C17 0.076(4) 0.077(3) 0.063(3) 0.011(3) -0.005(3) 0.028(3)
C18 0.058(3) 0.124(5) 0.063(3) -0.005(3) -0.013(3) 0.026(3)
C11 0.080(4) 0.114(5) 0.074(4) -0.035(4) 0.012(3) -0.002(4)
C12 0.097(4) 0.098(4) 0.058(3) -0.013(3) 0.010(3) -0.027(4)
C10 0.066(3) 0.071(3) 0.073(3) -0.022(3) -0.007(3) 0.008(3)
C13 0.086(4) 0.074(3) 0.058(3) 0.002(3) -0.007(3) -0.008(3)
C6 0.093(4) 0.055(3) 0.100(4) 0.006(3) -0.025(3) 0.015(3)
C7 0.109(5) 0.078(4) 0.140(6) -0.005(4) 0.012(5) 0.041(4)
C38 0.066(3) 0.079(4) 0.077(3) 0.003(3) -0.028(3) 0.009(3)
C26 0.094(4) 0.056(3) 0.121(5) -0.004(3) -0.041(4) 0.017(3)
C28 0.060(3) 0.058(3) 0.067(3) -0.014(2) -0.010(2) 0.016(2)
C29 0.050(3) 0.074(3) 0.062(3) -0.024(3) -0.002(2) -0.001(2)
C24 0.058(3) 0.043(2) 0.058(3) 0.0016(19) -0.006(2) -0.005(2)
C40 0.061(3) 0.056(3) 0.061(3) 0.007(2) -0.010(2) -0.008(2)
C30 0.083(4) 0.083(4) 0.057(3) -0.010(3) 0.002(3) -0.012(3)
C37 0.055(3) 0.079(4) 0.092(4) 0.005(3) -0.020(3) -0.016(3)
C39 0.078(3) 0.059(3) 0.073(3) 0.012(2) -0.018(3) 0.000(3)
C25 0.064(3) 0.050(3) 0.070(3) -0.006(2) -0.017(2) 0.004(2)
C36 0.056(3) 0.067(3) 0.072(3) 0.012(2) -0.011(2) -0.009(2)
C23 0.045(2) 0.052(2) 0.043(2) 0.0015(18) 0.0024(17) -0.0036(19)
O4 0.0446(18) 0.0570(19) 0.088(2) -0.0063(16) -0.0036(15) -0.0085(14)
O3 0.097(3) 0.063(2) 0.060(2) 0.0130(16) -0.0066(18) 0.0066(19)
N2 0.0444(19) 0.051(2) 0.0503(19) -0.0091(16) -0.0051(15) 0.0046(16)
Br2 0.0670(3) 0.0837(4) 0.0468(3) -0.0024(2) 0.0041(2) 0.0046(2)
C22 0.047(2) 0.046(2) 0.046(2) 0.0025(18) -0.0055(18) -0.0026(19)
C35 0.039(2) 0.053(2) 0.046(2) -0.0035(19) -0.0008(17) 0.0001(18)
C21 0.037(2) 0.049(2) 0.041(2) 0.0001(17) -0.0018(16) -0.0024(17)
C31 0.072(4) 0.114(5) 0.096(5) -0.049(4) 0.008(3) 0.003(3)
C27 0.124(6) 0.093(5) 0.137(7) -0.033(4) 0.001(5) 0.042(4)
C34 0.142(6) 0.110(5) 0.067(4) -0.004(4) -0.009(4) -0.040(5)
C33 0.186(10) 0.167(9) 0.067(5) -0.037(5) 0.044(5) -0.084(8)
C32 0.136(7) 0.178(9) 0.096(6) -0.052(6) 0.044(6) -0.032(7)

loop_
_atom_type_symbol
_atom_type_description
_atom_type_scat_dispersion_real
_atom_type_scat_dispersion_imag
_atom_type_scat_source
C C 0.0033 0.0016 'International Tables Vol C Tables 4.2.6.8 and 6.1.1.4'
H H 0.0000 0.0000 'International Tables Vol C Tables 4.2.6.8 and 6.1.1.4'
N N 0.0061 0.0033 'International Tables Vol C Tables 4.2.6.8 and 6.1.1.4'
O O 0.0106 0.0060 'International Tables Vol C Tables 4.2.6.8 and 6.1.1.4'
Br Br -0.2901 2.4595 'International Tables Vol C Tables 4.2.6.8 and 6.1.1.4'

loop_
_geom_angle_atom_site_label_1
_geom_angle_atom_site_label_2
_geom_angle_atom_site_label_3
_geom_angle
C4 C1 C2 116.1(3)
C4 C1 C3 116.8(3)
C2 C1 C3 85.3(3)
C4 C1 Br1 108.0(3)
C2 C1 Br1 113.6(3)
C3 C1 Br1 116.0(3)
C2 N1 C8 130.6(4)
C2 N1 C3 96.7(3)
C8 N1 C3 130.9(3)
C18 C19 C20 120.7(5)
O2 C2 N1 132.6(4)
O2 C2 C1 135.3(4)
N1 C2 C1 92.1(3)
C16 C15 C20 118.7(4)
C16 C15 C3 122.4(4)
C20 C15 C3 118.9(4)
O1 C4 C5 60.6(3)
O1 C4 C1 115.2(4)
C5 C4 C1 122.6(4)
C9 C14 C13 121.2(5)
C4 O1 C5 60.1(3)
C14 C9 C10 118.1(5)
C14 C9 C8 121.9(4)
C10 C9 C8 120.0(4)
N1 C8 C9 112.8(4)
C19 C20 C15 120.2(5)
C4 C5 O1 59.3(3)
C4 C5 C6 121.1(4)
O1 C5 C6 117.6(4)
C15 C16 C17 120.3(5)
N1 C3 C15 116.8(3)
N1 C3 C1 85.8(3)
C15 C3 C1 120.4(3)
C18 C17 C16 119.9(5)
C19 C18 C17 120.2(5)
C12 C11 C10 119.6(5)
C11 C12 C13 120.7(5)
C11 C10 C9 121.1(5)
C12 C13 C14 119.4(5)
C5 C6 C7 109.0(5)
C39 C38 C37 119.9(4)
C25 C26 C27 109.7(5)
N2 C28 C29 113.6(4)
C31 C29 C30 119.2(6)
C31 C29 C28 119.2(5)
C30 C29 C28 121.6(4)
O3 C24 C25 60.2(3)
O3 C24 C21 115.4(3)
C25 C24 C21 122.4(4)
C35 C40 C39 120.5(4)
C29 C30 C34 120.9(6)
C38 C37 C36 120.6(5)
C38 C39 C40 120.3(5)
O3 C25 C24 59.4(3)
O3 C25 C26 119.2(5)
C24 C25 C26 121.4(4)
C37 C36 C35 119.7(4)
N2 C23 C35 116.3(3)
N2 C23 C21 85.5(3)
C35 C23 C21 120.1(3)
C24 O3 C25 60.4(3)
C22 N2 C28 130.6(3)
C22 N2 C23 96.5(3)
C28 N2 C23 131.3(3)
O4 C22 N2 132.3(4)
O4 C22 C21 135.5(4)
N2 C22 C21 92.1(3)
C40 C35 C36 119.0(4)
C40 C35 C23 123.0(4)
C36 C35 C23 118.0(4)
C24 C21 C22 117.3(3)
C24 C21 C23 116.9(3)
C22 C21 C23 85.8(3)
C24 C21 Br2 107.4(3)
C22 C21 Br2 112.9(3)
C23 C21 Br2 115.8(2)
C32 C31 C29 120.7(7)
C30 C34 C33 118.4(8)
C32 C33 C34 119.5(8)
C33 C32 C31 121.4(8)

loop_
_geom_bond_atom_site_label_1
_geom_bond_atom_site_label_2
_geom_bond_distance
Br1 C1 1.922(4)
C1 C4 1.504(6)
C1 C2 1.536(6)
C1 C3 1.575(5)
O2 C2 1.209(5)
N1 C2 1.343(5)
N1 C8 1.457(5)
N1 C3 1.474(5)
C19 C18 1.356(9)
C19 C20 1.375(7)
C15 C16 1.373(6)
C15 C20 1.390(6)
C15 C3 1.493(5)
C4 O1 1.426(5)
C4 C5 1.439(6)
C14 C9 1.378(6)
C14 C13 1.379(7)
O1 C5 1.446(6)
C9 C10 1.380(6)
C9 C8 1.508(6)
C5 C6 1.500(7)
C16 C17 1.394(6)
C17 C18 1.364(8)
C11 C12 1.365(8)
C11 C10 1.376(8)
C12 C13 1.367(8)
C6 C7 1.521(9)
C38 C39 1.358(7)
C38 C37 1.372(7)
C26 C25 1.503(7)
C26 C27 1.517(9)
C28 N2 1.453(5)
C28 C29 1.493(7)
C29 C31 1.367(7)
C29 C30 1.378(7)
C24 O3 1.433(5)
C24 C25 1.448(6)
C24 C21 1.490(5)
C40 C35 1.375(6)
C40 C39 1.381(6)
C30 C34 1.382(8)
C37 C36 1.378(6)
C25 O3 1.444(6)
C36 C35 1.390(6)
C23 N2 1.482(5)
C23 C35 1.496(5)
C23 C21 1.573(5)
O4 C22 1.206(5)
N2 C22 1.346(5)
Br2 C21 1.930(4)
C22 C21 1.530(5)
C31 C32 1.359(11)
C34 C33 1.408(11)
C33 C32 1.352(12)
